data_9007388
loop_
_publ_author_name
'Liferovich, R. P.'
'Mitchell, R. H.'

_publ_section_title
;
 Rhombohedral ilmenite group nickel titanates with Zn, Mg, and Mn:
 synthesis and crystal structures
;
_journal_name_full 'Physics and Chemistry of Minerals'
_journal_page_first 442
_journal_page_last 449
_journal_paper_doi 10.1007/s00269-005-0020-7
_journal_volume 32
_journal_year 2005
_chemical_formula_sum 'Mg0.5 Ni0.5 O3 Ti'
_chemical_name_mineral Geikielite
_space_group_IT_number 148
_symmetry_space_group_name_Hall '-R 3'
_symmetry_space_group_name_H-M 'R -3 :H'
_cell_angle_alpha 90
_cell_angle_beta 90
_cell_angle_gamma 120
_cell_length_a 5.0418
_cell_length_b 5.0418
_cell_length_c 13.8494
_cell_formula_units_Z 6
_cell_volume 304.883
_database_code_amcsd 0008981
_exptl_crystal_density_diffrn 4.489
_cod_original_sg_symbol_H-M 'R -3'
_cod_original_formula_sum '(Ni.5 Mg.5) Ti O3'
_cod_database_code 9007388

loop_
_space_group_symop_operation_xyz
x,y,z
2/3+x,1/3+y,1/3+z
1/3+x,2/3+y,2/3+z
y,-x+y,-z
2/3+y,1/3-x+y,1/3-z
1/3+y,2/3-x+y,2/3-z
-x+y,-x,z
2/3-x+y,1/3-x,1/3+z
1/3-x+y,2/3-x,2/3+z
-x,-y,-z
2/3-x,1/3-y,1/3-z
1/3-x,2/3-y,2/3-z
-y,x-y,z
2/3-y,1/3+x-y,1/3+z
1/3-y,2/3+x-y,2/3+z
x-y,x,-z
2/3+x-y,1/3+x,1/3-z
1/3+x-y,2/3+x,2/3-z

loop_
_atom_site_label
_atom_site_fract_x
_atom_site_fract_y
_atom_site_fract_z
_atom_site_occupancy
_atom_site_U_iso_or_equiv
NiA 0.00000 0.00000 0.35180 0.50000 0.00557
MgA 0.00000 0.00000 0.35180 0.50000 0.00557
TiB 0.00000 0.00000 0.14480 1.00000 0.00329
O1 0.31830 0.01920 0.24600 1.00000 0.00418

loop_
_cod_related_entry_id
_cod_related_entry_database
_cod_related_entry_code
1 AMCSD 0008981
